data_7061264
loop_
_publ_author_name
'Zarcone, Samuel R.'
'Yarbrough, Hana J.'
'Neal, Martin J.'
'Kelly, Jordan C.'
'Kaczynski, Katie L.'
'Bloomfield, Aaron J.'
'Bowers, Geoffrey M.'
'Montgomery, Thomas D.'
'Chase, Daniel T.'

_publ_section_title
;
 Synthesis and photophysical properties of nitrated aza-BODIPYs
;
_journal_issue 9
_journal_name_full 'New Journal of Chemistry'
_journal_page_first 4483
_journal_page_last 4496
_journal_paper_doi 10.1039/D1NJ05976A
_journal_volume 46
_journal_year 2022
_chemical_formula_sum 'C32 H20 B F2 N5 O4'
_chemical_formula_weight 587.34
_space_group_crystal_system monoclinic
_space_group_IT_number 14
_space_group_name_Hall '-P 2ybc'
_space_group_name_H-M_alt 'P 1 21/c 1'
_atom_sites_solution_hydrogens geom
_atom_sites_solution_primary direct
_atom_sites_solution_secondary difmap
_audit_creation_method SHELXL-2018/3
_audit_update_record
;
2021-08-23 deposited with the CCDC.	2022-01-31 downloaded from the CCDC.
;
_cell_angle_alpha 90
_cell_angle_beta 109.650(12)
_cell_angle_gamma 90
_cell_formula_units_Z 4
_cell_length_a 12.209(6)
_cell_length_b 13.821(7)
_cell_length_c 17.299(8)
_cell_measurement_reflns_used 4762
_cell_measurement_temperature 150(2)
_cell_measurement_theta_max 25.8109
_cell_measurement_theta_min 2.3051
_cell_volume 2749(2)
_computing_cell_refinement 'SAINT V8.38A (Bruker, 2018)'
_computing_data_collection 'Bruker Instrument Service V2017.5.0.0'
_computing_data_reduction 'SAINT V8.38A (Bruker, 2018)'
_computing_structure_refinement 'SHELXL-2016/6 (Sheldrick, 2016)'
_computing_structure_solution 'SHELXT-2014/5 (Sheldrick, 2014)'
_diffrn_ambient_temperature 150(2)
_diffrn_detector_area_resol_mean 8.3333
_diffrn_measured_fraction_theta_full 1.000
_diffrn_measured_fraction_theta_max 0.998
_diffrn_measurement_device_type 'Bruker SMART APEX II CCD'
_diffrn_measurement_method '\f and \w scans'
_diffrn_radiation_type MoK\a
_diffrn_radiation_wavelength 0.71073
_diffrn_reflns_av_R_equivalents 0.0544
_diffrn_reflns_av_unetI/netI 0.0530
_diffrn_reflns_Laue_measured_fraction_full 1.000
_diffrn_reflns_Laue_measured_fraction_max 0.998
_diffrn_reflns_limit_h_max 17
_diffrn_reflns_limit_h_min -17
_diffrn_reflns_limit_k_max 19
_diffrn_reflns_limit_k_min -19
_diffrn_reflns_limit_l_max 24
_diffrn_reflns_limit_l_min -24
_diffrn_reflns_number 33363
_diffrn_reflns_point_group_measured_fraction_full 1.000
_diffrn_reflns_point_group_measured_fraction_max 0.998
_diffrn_reflns_theta_full 25.242
_diffrn_reflns_theta_max 30.726
_diffrn_reflns_theta_min 1.771
_diffrn_source 'fine-focus sealed tube'
_exptl_absorpt_coefficient_mu 0.104
_exptl_absorpt_correction_T_max 0.7461
_exptl_absorpt_correction_T_min 0.6337
_exptl_absorpt_correction_type multi-scan
_exptl_absorpt_process_details 'SADABS-2016/2 - Bruker AXS area detector scaling and absorption correction'
_exptl_crystal_colour 'dark blue, gold'
_exptl_crystal_density_diffrn 1.419
_exptl_crystal_density_method 'not measured'
_exptl_crystal_description 'rectangular prism'
_exptl_crystal_F_000 1208
_exptl_crystal_preparation Luminescent
_exptl_crystal_size_max 0.300
_exptl_crystal_size_mid 0.230
_exptl_crystal_size_min 0.130
_refine_diff_density_max 0.548
_refine_diff_density_min -0.387
_refine_diff_density_rms 0.051
_refine_ls_extinction_method none
_refine_ls_goodness_of_fit_ref 1.040
_refine_ls_hydrogen_treatment constr
_refine_ls_matrix_type full
_refine_ls_number_parameters 397
_refine_ls_number_reflns 8535
_refine_ls_number_restraints 0
_refine_ls_restrained_S_all 1.040
_refine_ls_R_factor_all 0.0925
_refine_ls_R_factor_gt 0.0499
_refine_ls_shift/su_max 0.000
_refine_ls_shift/su_mean 0.000
_refine_ls_structure_factor_coef Fsqd
_refine_ls_weighting_details 'w=1/[\s^2^(Fo^2^)+(0.0593P)^2^+0.4200P] where P=(Fo^2^+2Fc^2^)/3'
_refine_ls_weighting_scheme calc
_refine_ls_wR_factor_gt 0.1202
_refine_ls_wR_factor_ref 0.1394
_reflns_Friedel_coverage 0.000
_reflns_number_gt 5252
_reflns_number_total 8535
_reflns_threshold_expression 'I > 2\s(I)'
_cod_data_source_file d1nj05976a2.cif
_cod_data_source_block JCK_C32H20BF2N5O4_lowtemp_01192021_0m_a
_cod_depositor_comments 'Adding full bibliography for 7061264.cif.'
_cod_original_sg_symbol_H-M 'P 21/c'
_cod_database_code 7061264
_shelx_shelxl_version_number 2018/3
_shelx_space_group_comment
;
The symmetry employed for this shelxl refinement is uniquely defined
by the following loop, which should always be used as a source of
symmetry information in preference to the above space-group names.
They are only intended as comments.
;
_shelx_estimated_absorpt_t_min 0.969
_shelx_estimated_absorpt_t_max 0.987

loop_
_space_group_symop_operation_xyz
'x, y, z'
'-x, y+1/2, -z+1/2'
'-x, -y, -z'
'x, -y-1/2, z-1/2'

loop_
_atom_site_label
_atom_site_type_symbol
_atom_site_fract_x
_atom_site_fract_y
_atom_site_fract_z
_atom_site_U_iso_or_equiv
_atom_site_adp_type
_atom_site_occupancy
_atom_site_site_symmetry_order
_atom_site_calc_flag
_atom_site_refinement_flags_posn
_atom_site_refinement_flags_adp
_atom_site_refinement_flags_occupancy
_atom_site_disorder_assembly
_atom_site_disorder_group
B1 B 0.38030(15) 0.51039(13) 0.57323(12) 0.0279(4) Uani 1 1 d . . . . .
F2 F 0.36984(8) 0.47575(7) 0.49671(6) 0.0390(3) Uani 1 1 d . . . . .
C2 C 0.36119(12) 0.78254(11) 0.56016(9) 0.0245(3) Uani 1 1 d . . . . .
O2 O 0.34339(11) 0.92473(9) 0.48913(8) 0.0436(3) Uani 1 1 d . . . . .
N2 N 0.59484(10) 0.62987(9) 0.65736(8) 0.0247(3) Uani 1 1 d . . . . .
O3 O 0.66889(10) 0.23788(9) 0.77073(7) 0.0385(3) Uani 1 1 d . . . . .
C3 C 0.47911(12) 0.77449(11) 0.60268(9) 0.0238(3) Uani 1 1 d . . . . .
N3 N 0.49960(10) 0.47453(9) 0.63663(8) 0.0237(3) Uani 1 1 d . . . . .
N4 N 0.29953(12) 0.87016(10) 0.52620(8) 0.0302(3) Uani 1 1 d . . . . .
O4 O 0.82166(10) 0.29608(10) 0.75080(9) 0.0478(4) Uani 1 1 d . . . . .
C4 C 0.49709(12) 0.67260(11) 0.61359(9) 0.0246(3) Uani 1 1 d . . . . .
N5 N 0.71931(11) 0.30068(10) 0.74549(8) 0.0296(3) Uani 1 1 d . . . . .
C5 C 0.59647(12) 0.53492(11) 0.66671(9) 0.0239(3) Uani 1 1 d . . . . .
F1 F 0.28874(8) 0.48478(7) 0.59702(7) 0.0414(3) Uani 1 1 d . . . . .
C1 C 0.30842(12) 0.69020(11) 0.54525(9) 0.0242(3) Uani 1 1 d . . . . .
O1 O 0.20557(11) 0.88513(10) 0.53536(9) 0.0495(4) Uani 1 1 d . . . . .
N1 N 0.39240(10) 0.62347(9) 0.57577(8) 0.0244(3) Uani 1 1 d . . . . .
C8 C 0.53313(12) 0.38320(11) 0.66124(9) 0.0238(3) Uani 1 1 d . . . . .
C7 C 0.65388(12) 0.38561(11) 0.70778(9) 0.0246(3) Uani 1 1 d . . . . .
C6 C 0.69667(12) 0.47921(11) 0.71125(9) 0.0242(3) Uani 1 1 d . . . . .
C9 C 0.18539(12) 0.66490(11) 0.50085(10) 0.0264(3) Uani 1 1 d . . . . .
C10 C 0.15468(15) 0.62102(15) 0.42571(12) 0.0436(5) Uani 1 1 d . . . . .
H10 H 0.211527 0.606797 0.402687 0.052 Uiso 1 1 calc R U . . .
C11 C 0.03965(15) 0.59755(17) 0.38354(13) 0.0537(6) Uani 1 1 d . . . . .
H11 H 0.019508 0.569571 0.331736 0.064 Uiso 1 1 calc R U . . .
C12 C -0.04365(15) 0.61514(15) 0.41739(14) 0.0499(5) Uani 1 1 d . . . . .
H12 H -0.120300 0.597015 0.389998 0.060 Uiso 1 1 calc R U . . .
C15 C 0.56610(13) 0.84996(11) 0.63681(9) 0.0264(3) Uani 1 1 d . . . . .
C14 C 0.10096(16) 0.68635(18) 0.53472(13) 0.0567(6) Uani 1 1 d . . . . .
H14 H 0.120500 0.717974 0.585002 0.068 Uiso 1 1 calc R U . . .
C13 C -0.01371(17) 0.6602(2) 0.49291(15) 0.0688(8) Uani 1 1 d . . . . .
H13 H -0.070792 0.673199 0.516012 0.083 Uiso 1 1 calc R U . . .
C16 C 0.53453(15) 0.93645(11) 0.66532(10) 0.0308(4) Uani 1 1 d . . . . .
H16 H 0.457062 0.947501 0.659612 0.037 Uiso 1 1 calc R U . . .
C17 C 0.61737(17) 1.00597(13) 0.70199(11) 0.0401(4) Uani 1 1 d . . . . .
H17 H 0.595599 1.062947 0.721488 0.048 Uiso 1 1 calc R U . . .
C18 C 0.73202(18) 0.99074(14) 0.70961(12) 0.0461(5) Uani 1 1 d . . . . .
H18 H 0.787626 1.037431 0.734335 0.055 Uiso 1 1 calc R U . . .
C19 C 0.76462(15) 0.90606(15) 0.68053(12) 0.0432(5) Uani 1 1 d . . . . .
H19 H 0.841997 0.896444 0.685266 0.052 Uiso 1 1 calc R U . . .
C20 C 0.68282(14) 0.83557(13) 0.64444(11) 0.0334(4) Uani 1 1 d . . . . .
H20 H 0.705374 0.778697 0.625287 0.040 Uiso 1 1 calc R U . . .
C21 C 0.81195(12) 0.52215(11) 0.75037(10) 0.0274(3) Uani 1 1 d . . . . .
C22 C 0.85085(13) 0.59396(13) 0.70940(12) 0.0350(4) Uani 1 1 d . . . . .
H22 H 0.805920 0.611098 0.656187 0.042 Uiso 1 1 calc R U . . .
C23 C 0.95648(15) 0.64022(14) 0.74755(14) 0.0473(5) Uani 1 1 d . . . . .
H23 H 0.982251 0.687860 0.719787 0.057 Uiso 1 1 calc R U . . .
C24 C 1.02265(16) 0.61536(17) 0.82634(15) 0.0556(6) Uani 1 1 d . . . . .
H24 H 1.092188 0.647563 0.852425 0.067 Uiso 1 1 calc R U . . .
C25 C 0.98648(16) 0.54307(17) 0.86679(13) 0.0509(5) Uani 1 1 d . . . . .
H25 H 1.032556 0.525766 0.919692 0.061 Uiso 1 1 calc R U . . .
C26 C 0.88194(14) 0.49581(13) 0.82934(11) 0.0365(4) Uani 1 1 d . . . . .
H26 H 0.858449 0.446525 0.856870 0.044 Uiso 1 1 calc R U . . .
C27 C 0.45624(13) 0.29813(11) 0.63609(9) 0.0248(3) Uani 1 1 d . . . . .
C28 C 0.48716(14) 0.22540(11) 0.59185(10) 0.0284(3) Uani 1 1 d . . . . .
H28 H 0.556219 0.230144 0.580519 0.034 Uiso 1 1 calc R U . . .
C29 C 0.41537(15) 0.14582(12) 0.56457(10) 0.0323(4) Uani 1 1 d . . . . .
H29 H 0.434907 0.098151 0.533553 0.039 Uiso 1 1 calc R U . . .
C30 C 0.31448(15) 0.13773(12) 0.58376(11) 0.0348(4) Uani 1 1 d . . . . .
H30 H 0.266340 0.084312 0.565633 0.042 Uiso 1 1 calc R U . . .
C31 C 0.28471(14) 0.20824(12) 0.62954(11) 0.0328(4) Uani 1 1 d . . . . .
H31 H 0.217703 0.201474 0.643262 0.039 Uiso 1 1 calc R U . . .
C32 C 0.35486(13) 0.28946(11) 0.65520(10) 0.0286(3) Uani 1 1 d . . . . .
H32 H 0.334003 0.337755 0.685025 0.034 Uiso 1 1 calc R U . . .

loop_
_atom_site_aniso_label
_atom_site_aniso_U_11
_atom_site_aniso_U_22
_atom_site_aniso_U_33
_atom_site_aniso_U_23
_atom_site_aniso_U_13
_atom_site_aniso_U_12
B1 0.0191(8) 0.0255(9) 0.0329(10) -0.0019(7) 0.0006(7) -0.0017(6)
F2 0.0381(5) 0.0340(5) 0.0325(5) -0.0068(4) -0.0046(4) 0.0038(4)
C2 0.0208(7) 0.0254(8) 0.0234(7) 0.0015(6) 0.0023(6) 0.0027(6)
O2 0.0524(8) 0.0367(7) 0.0410(7) 0.0127(6) 0.0145(6) 0.0071(6)
N2 0.0184(6) 0.0254(7) 0.0268(7) 0.0007(5) 0.0030(5) 0.0006(5)
O3 0.0416(7) 0.0314(6) 0.0368(7) 0.0084(5) 0.0057(5) -0.0007(5)
C3 0.0203(7) 0.0258(7) 0.0221(7) 0.0021(6) 0.0031(6) 0.0006(6)
N3 0.0174(6) 0.0223(6) 0.0287(7) -0.0009(5) 0.0043(5) -0.0016(5)
N4 0.0270(7) 0.0314(7) 0.0264(7) -0.0008(6) 0.0014(6) 0.0058(6)
O4 0.0282(6) 0.0460(8) 0.0691(10) 0.0129(7) 0.0164(6) 0.0167(6)
C4 0.0176(6) 0.0256(8) 0.0267(8) -0.0012(6) 0.0022(6) -0.0009(5)
N5 0.0286(7) 0.0279(7) 0.0289(7) 0.0018(6) 0.0053(6) 0.0045(5)
C5 0.0171(6) 0.0258(8) 0.0253(8) -0.0001(6) 0.0025(6) -0.0018(5)
F1 0.0188(4) 0.0393(6) 0.0623(7) 0.0127(5) 0.0087(4) -0.0016(4)
C1 0.0189(7) 0.0280(8) 0.0226(7) -0.0006(6) 0.0027(6) 0.0017(6)
O1 0.0329(7) 0.0483(8) 0.0669(10) 0.0030(7) 0.0164(6) 0.0144(6)
N1 0.0162(6) 0.0249(7) 0.0278(7) -0.0010(5) 0.0015(5) 0.0004(5)
C8 0.0214(7) 0.0251(7) 0.0247(8) -0.0008(6) 0.0073(6) 0.0005(6)
C7 0.0194(7) 0.0250(7) 0.0272(8) 0.0009(6) 0.0049(6) 0.0029(5)
C6 0.0182(7) 0.0272(8) 0.0255(7) 0.0007(6) 0.0052(6) 0.0022(6)
C9 0.0170(7) 0.0289(8) 0.0289(8) 0.0012(6) 0.0020(6) 0.0014(6)
C10 0.0215(8) 0.0659(13) 0.0392(10) -0.0144(9) 0.0045(7) 0.0000(8)
C11 0.0251(9) 0.0717(15) 0.0523(13) -0.0275(11) -0.0029(8) -0.0020(9)
C12 0.0206(8) 0.0560(13) 0.0626(14) -0.0048(10) 0.0002(8) -0.0061(8)
C15 0.0247(7) 0.0259(8) 0.0220(7) 0.0055(6) -0.0006(6) -0.0037(6)
C14 0.0261(9) 0.0977(18) 0.0443(12) -0.0186(12) 0.0089(8) -0.0026(10)
C13 0.0227(9) 0.124(2) 0.0611(15) -0.0146(15) 0.0154(9) -0.0064(12)
C16 0.0338(8) 0.0256(8) 0.0266(8) 0.0049(6) 0.0015(7) -0.0015(6)
C17 0.0526(11) 0.0252(9) 0.0313(9) 0.0036(7) -0.0006(8) -0.0068(8)
C18 0.0487(11) 0.0362(10) 0.0393(10) 0.0064(8) -0.0039(9) -0.0192(8)
C19 0.0274(8) 0.0486(11) 0.0433(11) 0.0124(9) -0.0015(8) -0.0117(8)
C20 0.0266(8) 0.0329(9) 0.0349(9) 0.0069(7) 0.0025(7) -0.0031(7)
C21 0.0168(7) 0.0295(8) 0.0322(8) -0.0033(6) 0.0035(6) 0.0019(6)
C22 0.0221(8) 0.0352(9) 0.0445(10) 0.0010(8) 0.0070(7) -0.0004(7)
C23 0.0260(9) 0.0437(11) 0.0696(14) -0.0045(10) 0.0129(9) -0.0085(8)
C24 0.0237(9) 0.0643(14) 0.0672(15) -0.0175(12) 0.0000(9) -0.0081(9)
C25 0.0279(9) 0.0670(14) 0.0433(11) -0.0069(10) -0.0073(8) 0.0039(9)
C26 0.0244(8) 0.0449(10) 0.0343(9) -0.0003(8) 0.0020(7) 0.0055(7)
C27 0.0233(7) 0.0235(7) 0.0243(7) 0.0015(6) 0.0038(6) -0.0002(6)
C28 0.0284(8) 0.0270(8) 0.0298(8) 0.0036(6) 0.0096(6) 0.0024(6)
C29 0.0400(9) 0.0232(8) 0.0306(9) -0.0029(6) 0.0078(7) 0.0022(7)
C30 0.0378(9) 0.0229(8) 0.0378(10) -0.0005(7) 0.0048(8) -0.0059(7)
C31 0.0278(8) 0.0307(9) 0.0389(9) 0.0016(7) 0.0099(7) -0.0049(6)
C32 0.0256(7) 0.0278(8) 0.0312(8) -0.0024(6) 0.0080(6) -0.0015(6)

loop_
_atom_type_symbol
_atom_type_description
_atom_type_scat_dispersion_real
_atom_type_scat_dispersion_imag
_atom_type_scat_source
C C 0.0033 0.0016 'International Tables Vol C Tables 4.2.6.8 and 6.1.1.4'
H H 0.0000 0.0000 'International Tables Vol C Tables 4.2.6.8 and 6.1.1.4'
B B 0.0013 0.0007 'International Tables Vol C Tables 4.2.6.8 and 6.1.1.4'
F F 0.0171 0.0103 'International Tables Vol C Tables 4.2.6.8 and 6.1.1.4'
N N 0.0061 0.0033 'International Tables Vol C Tables 4.2.6.8 and 6.1.1.4'
O O 0.0106 0.0060 'International Tables Vol C Tables 4.2.6.8 and 6.1.1.4'

loop_
_geom_angle_atom_site_label_1
_geom_angle_atom_site_label_2
_geom_angle_atom_site_label_3
_geom_angle
_geom_angle_site_symmetry_1
_geom_angle_site_symmetry_3
_geom_angle_publ_flag
F1 B1 F2 112.41(14) . . ?
F1 B1 N1 109.24(14) . . ?
F2 B1 N1 110.60(14) . . ?
F1 B1 N3 111.57(14) . . ?
F2 B1 N3 108.98(13) . . ?
N1 B1 N3 103.71(12) . . ?
C3 C2 C1 110.69(13) . . ?
C3 C2 N4 126.25(14) . . ?
C1 C2 N4 122.69(13) . . ?
C4 N2 C5 119.24(13) . . ?
C2 C3 C4 103.64(13) . . ?
C2 C3 C15 129.89(14) . . ?
C4 C3 C15 126.23(13) . . ?
C8 N3 C5 108.17(12) . . ?
C8 N3 B1 128.53(12) . . ?
C5 N3 B1 122.58(13) . . ?
O2 N4 O1 123.81(14) . . ?
O2 N4 C2 118.06(14) . . ?
O1 N4 C2 118.13(14) . . ?
N2 C4 N1 123.98(14) . . ?
N2 C4 C3 125.93(13) . . ?
N1 C4 C3 109.93(12) . . ?
O4 N5 O3 123.98(14) . . ?
O4 N5 C7 118.13(13) . . ?
O3 N5 C7 117.89(13) . . ?
N2 C5 N3 124.86(13) . . ?
N2 C5 C6 125.10(13) . . ?
N3 C5 C6 110.02(13) . . ?
N1 C1 C2 107.84(13) . . ?
N1 C1 C9 123.16(14) . . ?
C2 C1 C9 128.93(13) . . ?
C1 N1 C4 107.81(13) . . ?
C1 N1 B1 128.21(12) . . ?
C4 N1 B1 123.96(12) . . ?
N3 C8 C7 107.64(13) . . ?
N3 C8 C27 123.79(13) . . ?
C7 C8 C27 128.37(13) . . ?
C6 C7 C8 110.45(13) . . ?
C6 C7 N5 126.43(13) . . ?
C8 C7 N5 123.12(13) . . ?
C7 C6 C5 103.70(13) . . ?
C7 C6 C21 133.28(14) . . ?
C5 C6 C21 123.00(14) . . ?
C10 C9 C14 119.62(16) . . ?
C10 C9 C1 120.26(14) . . ?
C14 C9 C1 120.12(16) . . ?
C9 C10 C11 120.63(17) . . ?
C9 C10 H10 119.7 . . ?
C11 C10 H10 119.7 . . ?
C12 C11 C10 120.36(19) . . ?
C12 C11 H11 119.8 . . ?
C10 C11 H11 119.8 . . ?
C11 C12 C13 119.43(17) . . ?
C11 C12 H12 120.3 . . ?
C13 C12 H12 120.3 . . ?
C16 C15 C20 118.78(15) . . ?
C16 C15 C3 120.24(14) . . ?
C20 C15 C3 120.94(15) . . ?
C9 C14 C13 119.3(2) . . ?
C9 C14 H14 120.4 . . ?
C13 C14 H14 120.4 . . ?
C12 C13 C14 120.6(2) . . ?
C12 C13 H13 119.7 . . ?
C14 C13 H13 119.7 . . ?
C17 C16 C15 120.68(17) . . ?
C17 C16 H16 119.7 . . ?
C15 C16 H16 119.7 . . ?
C18 C17 C16 120.01(18) . . ?
C18 C17 H17 120.0 . . ?
C16 C17 H17 120.0 . . ?
C17 C18 C19 120.10(17) . . ?
C17 C18 H18 119.9 . . ?
C19 C18 H18 119.9 . . ?
C18 C19 C20 120.46(18) . . ?
C18 C19 H19 119.8 . . ?
C20 C19 H19 119.8 . . ?
C19 C20 C15 119.96(18) . . ?
C19 C20 H20 120.0 . . ?
C15 C20 H20 120.0 . . ?
C22 C21 C26 118.90(15) . . ?
C22 C21 C6 119.49(14) . . ?
C26 C21 C6 121.56(15) . . ?
C23 C22 C21 120.44(18) . . ?
C23 C22 H22 119.8 . . ?
C21 C22 H22 119.8 . . ?
C24 C23 C22 119.8(2) . . ?
C24 C23 H23 120.1 . . ?
C22 C23 H23 120.1 . . ?
C23 C24 C25 120.28(18) . . ?
C23 C24 H24 119.9 . . ?
C25 C24 H24 119.9 . . ?
C24 C25 C26 120.51(19) . . ?
C24 C25 H25 119.7 . . ?
C26 C25 H25 119.7 . . ?
C25 C26 C21 119.99(18) . . ?
C25 C26 H26 120.0 . . ?
C21 C26 H26 120.0 . . ?
C32 C27 C28 119.81(14) . . ?
C32 C27 C8 121.85(14) . . ?
C28 C27 C8 118.34(14) . . ?
C29 C28 C27 120.22(15) . . ?
C29 C28 H28 119.9 . . ?
C27 C28 H28 119.9 . . ?
C30 C29 C28 119.62(15) . . ?
C30 C29 H29 120.2 . . ?
C28 C29 H29 120.2 . . ?
C31 C30 C29 120.55(15) . . ?
C31 C30 H30 119.7 . . ?
C29 C30 H30 119.7 . . ?
C30 C31 C32 120.03(16) . . ?
C30 C31 H31 120.0 . . ?
C32 C31 H31 120.0 . . ?
C27 C32 C31 119.72(15) . . ?
C27 C32 H32 120.1 . . ?
C31 C32 H32 120.1 . . ?

loop_
_geom_bond_atom_site_label_1
_geom_bond_atom_site_label_2
_geom_bond_distance
_geom_bond_site_symmetry_2
_geom_bond_publ_flag
B1 F1 1.362(2) . ?
B1 F2 1.373(2) . ?
B1 N1 1.569(2) . ?
B1 N3 1.580(2) . ?
C2 C3 1.383(2) . ?
C2 C1 1.414(2) . ?
C2 N4 1.443(2) . ?
O2 N4 1.2240(18) . ?
N2 C4 1.3185(18) . ?
N2 C5 1.322(2) . ?
O3 N5 1.2263(18) . ?
C3 C4 1.428(2) . ?
C3 C15 1.464(2) . ?
N3 C8 1.351(2) . ?
N3 C5 1.3973(19) . ?
N4 O1 1.2272(18) . ?
O4 N5 1.2234(18) . ?
C4 N1 1.4001(19) . ?
N5 C7 1.446(2) . ?
C5 C6 1.432(2) . ?
C1 N1 1.3478(19) . ?
C1 C9 1.481(2) . ?
C8 C7 1.423(2) . ?
C8 C27 1.476(2) . ?
C7 C6 1.389(2) . ?
C6 C21 1.467(2) . ?
C9 C10 1.367(2) . ?
C9 C14 1.378(3) . ?
C10 C11 1.386(2) . ?
C10 H10 0.9300 . ?
C11 C12 1.355(3) . ?
C11 H11 0.9300 . ?
C12 C13 1.381(3) . ?
C12 H12 0.9300 . ?
C15 C16 1.396(2) . ?
C15 C20 1.400(2) . ?
C14 C13 1.390(3) . ?
C14 H14 0.9300 . ?
C13 H13 0.9300 . ?
C16 C17 1.385(2) . ?
C16 H16 0.9300 . ?
C17 C18 1.377(3) . ?
C17 H17 0.9300 . ?
C18 C19 1.384(3) . ?
C18 H18 0.9300 . ?
C19 C20 1.385(2) . ?
C19 H19 0.9300 . ?
C20 H20 0.9300 . ?
C21 C22 1.393(2) . ?
C21 C26 1.394(2) . ?
C22 C23 1.391(2) . ?
C22 H22 0.9300 . ?
C23 C24 1.374(3) . ?
C23 H23 0.9300 . ?
C24 C25 1.375(3) . ?
C24 H24 0.9300 . ?
C25 C26 1.385(3) . ?
C25 H25 0.9300 . ?
C26 H26 0.9300 . ?
C27 C32 1.390(2) . ?
C27 C28 1.390(2) . ?
C28 C29 1.387(2) . ?
C28 H28 0.9300 . ?
C29 C30 1.384(3) . ?
C29 H29 0.9300 . ?
C30 C31 1.379(2) . ?
C30 H30 0.9300 . ?
C31 C32 1.391(2) . ?
C31 H31 0.9300 . ?
C32 H32 0.9300 . ?
